data_4349886
loop_
_publ_author_name
'He, Chun-Ting'
'Ye, Zi-Ming'
'Xu, Yan-Tong'
'Xie, Yi'
'Lian, Xin-Lu'
'Zhang, Jie-Peng'
'Chen, Xiao-Ming'

_publ_section_title
;
 A flexible metal--organic framework with adaptive pores for high
 column-capacity gas chromatographic separation
;
_journal_issue 11
_journal_name_full 'Inorganic Chemistry Frontiers'
_journal_page_first 2777
_journal_paper_doi 10.1039/C8QI00684A
_journal_volume 5
_journal_year 2018
_chemical_formula_moiety 'C36 H32 N6 O6 Zn2, 2(C1 H4 O1), 2(C O)'
_chemical_formula_sum 'C40 H48 N6 O10 Zn2'
_chemical_formula_weight 903.58
_space_group_crystal_system monoclinic
_space_group_IT_number 15
_space_group_name_Hall '-C 2yc'
_space_group_name_H-M_alt 'C 1 2/c 1'
_atom_sites_solution_hydrogens geom
_audit_creation_date 2018-07-11
_audit_creation_method
;
Olex2 1.2
(compiled 2018.05.29 svn.r3508 for OlexSys, GUI svn.r5506)
;
_audit_update_record
;
2018-07-11 deposited with the CCDC.
2018-08-27 downloaded from the CCDC.
;
_cell_angle_alpha 90
_cell_angle_beta 126.7490(10)
_cell_angle_gamma 90
_cell_formula_units_Z 8
_cell_length_a 28.3668(17)
_cell_length_b 16.5004(10)
_cell_length_c 22.5401(13)
_cell_measurement_reflns_used 6786
_cell_measurement_temperature 153(2)
_cell_measurement_theta_max 27.686
_cell_measurement_theta_min 2.192
_cell_volume 8453.5(9)
_computing_cell_refinement 'SAINT V6.36A (?, 2016)'
_computing_data_reduction 'SAINT V6.36A (?, 2016)'
_computing_molecular_graphics 'Olex2 (Dolomanov et al., 2009)'
_computing_publication_material 'Olex2 (Dolomanov et al., 2009)'
_computing_structure_refinement 'ShelXL (Sheldrick, 2015)'
_diffrn_ambient_temperature 153.15
_diffrn_measured_fraction_theta_full 0.993
_diffrn_measured_fraction_theta_max 0.991
_diffrn_measurement_device_type CCD
_diffrn_radiation_type MoK\a
_diffrn_radiation_wavelength 0.71073
_diffrn_reflns_av_R_equivalents 0.0299
_diffrn_reflns_av_unetI/netI 0.0390
_diffrn_reflns_Laue_measured_fraction_full 0.993
_diffrn_reflns_Laue_measured_fraction_max 0.991
_diffrn_reflns_limit_h_max 34
_diffrn_reflns_limit_h_min -34
_diffrn_reflns_limit_k_max 20
_diffrn_reflns_limit_k_min -17
_diffrn_reflns_limit_l_max 18
_diffrn_reflns_limit_l_min -27
_diffrn_reflns_number 21239
_diffrn_reflns_point_group_measured_fraction_full 0.993
_diffrn_reflns_point_group_measured_fraction_max 0.991
_diffrn_reflns_theta_full 25.242
_diffrn_reflns_theta_max 25.998
_diffrn_reflns_theta_min 1.525
_exptl_absorpt_coefficient_mu 1.197
_exptl_crystal_colour 'clear light colourless'
_exptl_crystal_colour_lustre clear
_exptl_crystal_colour_modifier light
_exptl_crystal_colour_primary colourless
_exptl_crystal_density_diffrn 1.420
_exptl_crystal_description block
_exptl_crystal_F_000 3760
_exptl_crystal_size_max 0.2
_exptl_crystal_size_mid 0.15
_exptl_crystal_size_min 0.15
_refine_diff_density_max 1.437
_refine_diff_density_min -0.852
_refine_diff_density_rms 0.102
_refine_ls_extinction_method none
_refine_ls_goodness_of_fit_ref 1.070
_refine_ls_hydrogen_treatment constr
_refine_ls_matrix_type full
_refine_ls_number_parameters 523
_refine_ls_number_reflns 8234
_refine_ls_number_restraints 19
_refine_ls_restrained_S_all 1.084
_refine_ls_R_factor_all 0.0624
_refine_ls_R_factor_gt 0.0506
_refine_ls_shift/su_max 0.001
_refine_ls_shift/su_mean 0.000
_refine_ls_structure_factor_coef Fsqd
_refine_ls_weighting_details 'w=1/[\s^2^(Fo^2^)+(0.0717P)^2^+28.7355P] where P=(Fo^2^+2Fc^2^)/3'
_refine_ls_weighting_scheme calc
_refine_ls_wR_factor_gt 0.1323
_refine_ls_wR_factor_ref 0.1397
_reflns_Friedel_coverage 0.000
_reflns_number_gt 6885
_reflns_number_total 8234
_reflns_threshold_expression 'I > 2\s(I)'
_cod_data_source_file c8qi00684a2.cif
_cod_data_source_block 1meoh
_cod_database_code 4349886
_shelx_shelxl_version_number 2014/7
_shelx_space_group_comment
;
The symmetry employed for this shelxl refinement is uniquely defined
by the following loop, which should always be used as a source of
symmetry information in preference to the above space-group names.
They are only intended as comments.
;
_shelx_estimated_absorpt_t_max 0.841
_shelx_estimated_absorpt_t_min 0.796
_olex2_refinement_description
;
1. Fixed Uiso
 At 1.2 times of:
  All C(H) groups, All N(H) groups
 At 1.5 times of:
  All C(H,H,H) groups, All O(H) groups
2. Restrained distances
 O10-C40 = O9A-C39A = O9-C39 = O7-C37 = O7A-C37A = O8-C38
 1.45 with sigma of 0.02
3. Uiso/Uaniso restraints and constraints
C40A \\sim O10 \\sim C40 \\sim C39A \\sim O9A \\sim O9 \\sim C39: within 2A
with sigma of 0.01 and sigma for terminal atoms of 0.02
C38 \\sim O8: within 2A with sigma of 0.01 and sigma for terminal atoms of 0.02
O7 \\sim C37 \\sim C37A \\sim O7A: within 2A with sigma of 0.01 and sigma for
terminal atoms of 0.02
4. Others
 Sof(C40A)=Sof(H40D)=Sof(H40E)=Sof(H40F)=Sof(O10A)=Sof(H10A)=Sof(O9A)=Sof(H9A)=
 Sof(C39A)=Sof(H39D)=Sof(H39E)=Sof(H39F)=1-FVAR(1)
 Sof(O10)=Sof(H10)=Sof(O9)=Sof(H9)=Sof(C39)=Sof(H39A)=Sof(H39B)=Sof(H39C)=
 Sof(C40)=Sof(H40A)=Sof(H40B)=Sof(H40C)=FVAR(1)
 Sof(C37A)=Sof(O7A)=1-FVAR(2)
 Sof(C37)=Sof(O7)=FVAR(2)
5.a Aromatic/amide H refined with riding coordinates:
 N3(H3), N5(H5), C3(H3A), C4(H4), C6(H6), C7(H7), C15(H15), C16(H16), C18(H18),
  C19(H19), C27(H27), C28(H28), C30(H30), C31(H31)
5.b Idealised Me refined as rotating group:
 C11(H11A,H11B,H11C), C12(H12A,H12B,H12C), C23(H23A,H23B,H23C), C24(H24A,H24B,
 H24C), C35(H35A,H35B,H35C), C36(H36A,H36B,H36C), C39(H39A,H39B,H39C), C40(H40A,
 H40B,H40C), C40A(H40D,H40E,H40F), C39A(H39D,H39E,H39F)
5.c Idealised tetrahedral OH refined as rotating group:
 O10(H10), O9(H9), O10A(H10A), O9A(H9A)
;
_olex2_submission_special_instructions 'No special instructions were received'

loop_
_space_group_symop_operation_xyz
'x, y, z'
'-x, y, -z+1/2'
'x+1/2, y+1/2, z'
'-x+1/2, y+1/2, -z+1/2'
'-x, -y, -z'
'x, -y, z-1/2'
'-x+1/2, -y+1/2, -z'
'x+1/2, -y+1/2, z-1/2'

loop_
_atom_site_label
_atom_site_type_symbol
_atom_site_fract_x
_atom_site_fract_y
_atom_site_fract_z
_atom_site_U_iso_or_equiv
_atom_site_adp_type
_atom_site_occupancy
_atom_site_site_symmetry_order
_atom_site_calc_flag
_atom_site_refinement_flags_posn
_atom_site_refinement_flags_adp
_atom_site_refinement_flags_occupancy
_atom_site_disorder_assembly
_atom_site_disorder_group
Zn1 Zn 0.60518(2) 0.13180(2) 0.62926(2) 0.01819(12) Uani 1 1 d . . . . .
Zn2 Zn 0.60486(2) 0.34080(2) 0.59117(2) 0.01986(12) Uani 1 1 d . . . . .
N1 N 1.03227(12) 0.30797(18) 1.05737(16) 0.0226(6) Uani 1 1 d . . . . .
N2 N 1.03487(12) 0.22793(18) 1.04280(16) 0.0227(6) Uani 1 1 d . . . . .
N3 N 0.67596(13) 0.02119(19) 0.61138(16) 0.0236(6) Uani 1 1 d . . . . .
H3 H 0.6897 0.0018 0.6553 0.028 Uiso 1 1 calc R . . . .
N4 N 0.63914(13) 0.08553(18) 0.57974(15) 0.0217(6) Uani 1 1 d . . . . .
N5 N 0.64053(14) 0.51219(18) 0.17937(17) 0.0260(7) Uani 1 1 d . . . . .
H5 H 0.6563 0.4952 0.1578 0.031 Uiso 1 1 calc R . . . .
N6 N 0.60651(14) 0.5796(2) 0.15879(17) 0.0291(7) Uani 1 1 d . . . . .
O1 O 0.66423(10) 0.20128(15) 0.71395(13) 0.0243(5) Uani 1 1 d . . . . .
O2 O 0.68229(10) 0.28939(16) 0.65573(13) 0.0276(6) Uani 1 1 d . . . . .
O3 O 0.59998(11) -0.04857(15) 0.18589(13) 0.0254(5) Uani 1 1 d . . . . .
O4 O 0.69417(11) -0.01157(16) 0.24581(13) 0.0274(6) Uani 1 1 d . . . . .
O5 O 0.60919(13) 0.38447(16) 0.51554(14) 0.0325(6) Uani 1 1 d . . . . .
O6 O 0.64578(13) 0.50676(17) 0.56321(15) 0.0350(7) Uani 1 1 d . . . . .
C1 C 0.69756(15) 0.2492(2) 0.71196(19) 0.0234(7) Uani 1 1 d . . . . .
C2 C 0.75981(14) 0.2580(2) 0.77936(18) 0.0213(7) Uani 1 1 d . . . . .
C3 C 0.79459(16) 0.3202(2) 0.7842(2) 0.0261(8) Uani 1 1 d . . . . .
H3A H 0.7782 0.3590 0.7454 0.031 Uiso 1 1 calc R . . . .
C4 C 0.85321(15) 0.3266(2) 0.8450(2) 0.0241(8) Uani 1 1 d . . . . .
H4 H 0.8764 0.3704 0.8483 0.029 Uiso 1 1 calc R . . . .
C5 C 0.87821(15) 0.2683(2) 0.90164(19) 0.0246(8) Uani 1 1 d . . . . .
C6 C 0.84261(16) 0.2064(2) 0.8972(2) 0.0261(8) Uani 1 1 d . . . . .
H6 H 0.8589 0.1674 0.9357 0.031 Uiso 1 1 calc R . . . .
C7 C 0.78364(15) 0.2013(2) 0.83686(19) 0.0244(8) Uani 1 1 d . . . . .
H7 H 0.7596 0.1596 0.8347 0.029 Uiso 1 1 calc R . . . .
C8 C 0.94166(15) 0.2695(2) 0.96316(19) 0.0232(7) Uani 1 1 d . . . . .
C9 C 0.97656(15) 0.3331(2) 1.0097(2) 0.0248(8) Uani 1 1 d . . . . .
C10 C 0.98039(16) 0.2048(2) 0.9860(2) 0.0270(8) Uani 1 1 d . . . . .
C11 C 0.95929(17) 0.4179(3) 1.0118(3) 0.0422(11) Uani 1 1 d . . . . .
H11A H 0.9906 0.4433 1.0588 0.063 Uiso 1 1 calc GR . . . .
H11B H 0.9228 0.4172 1.0074 0.063 Uiso 1 1 calc GR . . . .
H11C H 0.9532 0.4488 0.9706 0.063 Uiso 1 1 calc GR . . . .
C12 C 0.96906(19) 0.1199(3) 0.9561(3) 0.0458(12) Uani 1 1 d . . . . .
H12A H 1.0054 0.0971 0.9671 0.069 Uiso 1 1 calc GR . . . .
H12B H 0.9387 0.1208 0.9024 0.069 Uiso 1 1 calc GR . . . .
H12C H 0.9557 0.0863 0.9793 0.069 Uiso 1 1 calc GR . . . .
C13 C 0.64942(16) -0.0214(2) 0.24280(19) 0.0231(7) Uani 1 1 d . . . . .
C14 C 0.65167(16) -0.0028(2) 0.31021(19) 0.0227(7) Uani 1 1 d . . . . .
C15 C 0.60039(17) -0.0039(2) 0.3053(2) 0.0291(8) Uani 1 1 d . . . . .
H15 H 0.5636 -0.0147 0.2592 0.035 Uiso 1 1 calc R . . . .
C16 C 0.60311(17) 0.0106(3) 0.3675(2) 0.0305(9) Uani 1 1 d . . . . .
H16 H 0.5678 0.0113 0.3635 0.037 Uiso 1 1 calc R . . . .
C17 C 0.65683(16) 0.0244(2) 0.43660(19) 0.0240(7) Uani 1 1 d . . . . .
C18 C 0.70775(17) 0.0255(2) 0.4407(2) 0.0293(8) Uani 1 1 d . . . . .
H18 H 0.7447 0.0355 0.4868 0.035 Uiso 1 1 calc R . . . .
C19 C 0.70519(17) 0.0122(2) 0.3781(2) 0.0298(8) Uani 1 1 d . . . . .
H19 H 0.7403 0.0134 0.3816 0.036 Uiso 1 1 calc R . . . .
C20 C 0.65918(15) 0.0369(2) 0.50369(19) 0.0238(7) Uani 1 1 d . . . . .
C21 C 0.62811(16) 0.0958(2) 0.51324(19) 0.0246(8) Uani 1 1 d . . . . .
C22 C 0.68905(16) -0.0095(2) 0.56760(19) 0.0248(8) Uani 1 1 d . . . . .
C23 C 0.58934(19) 0.1622(3) 0.4621(2) 0.0331(9) Uani 1 1 d . . . . .
H23A H 0.5492 0.1536 0.4464 0.050 Uiso 1 1 calc GR . . . .
H23B H 0.5893 0.1621 0.4185 0.050 Uiso 1 1 calc GR . . . .
H23C H 0.6041 0.2144 0.4876 0.050 Uiso 1 1 calc GR . . . .
C24 C 0.72656(18) -0.0833(3) 0.5887(2) 0.0335(9) Uani 1 1 d . . . . .
H24A H 0.7614 -0.0784 0.6403 0.050 Uiso 1 1 calc GR . . . .
H24B H 0.7388 -0.0883 0.5564 0.050 Uiso 1 1 calc GR . . . .
H24C H 0.7040 -0.1314 0.5834 0.050 Uiso 1 1 calc GR . . . .
C25 C 0.62591(16) 0.4557(2) 0.5138(2) 0.0255(8) Uani 1 1 d . . . . .
C26 C 0.62085(17) 0.4740(2) 0.4450(2) 0.0294(8) Uani 1 1 d . . . . .
C27 C 0.63311(18) 0.5514(2) 0.4331(2) 0.0316(9) Uani 1 1 d . . . . .
H27 H 0.6438 0.5933 0.4679 0.038 Uiso 1 1 calc R . . . .
C28 C 0.62967(19) 0.5669(2) 0.3705(2) 0.0343(9) Uani 1 1 d . . . . .
H28 H 0.6372 0.6202 0.3622 0.041 Uiso 1 1 calc R . . . .
C29 C 0.6154(2) 0.5066(3) 0.3194(2) 0.0344(9) Uani 1 1 d . . . . .
C30 C 0.6018(2) 0.4301(3) 0.3306(3) 0.0506(13) Uani 1 1 d . . . . .
H30 H 0.5908 0.3882 0.2955 0.061 Uiso 1 1 calc R . . . .
C31 C 0.6043(2) 0.4146(3) 0.3930(2) 0.0450(12) Uani 1 1 d . . . . .
H31 H 0.5945 0.3622 0.3999 0.054 Uiso 1 1 calc R . . . .
C32 C 0.6170(2) 0.5213(2) 0.2555(2) 0.0336(9) Uani 1 1 d . . . . .
C33 C 0.59257(19) 0.5861(3) 0.2062(2) 0.0347(9) Uani 1 1 d . . . . .
C34 C 0.64712(19) 0.4748(2) 0.2367(2) 0.0307(9) Uani 1 1 d . . . . .
C35 C 0.5550(3) 0.6537(3) 0.1999(3) 0.0583(15) Uani 1 1 d . . . . .
H35A H 0.5799 0.7004 0.2283 0.087 Uiso 1 1 calc GR . . . .
H35B H 0.5338 0.6362 0.2195 0.087 Uiso 1 1 calc GR . . . .
H35C H 0.5268 0.6690 0.1478 0.087 Uiso 1 1 calc GR . . . .
C36 C 0.6823(2) 0.3995(3) 0.2692(2) 0.0421(11) Uani 1 1 d . . . . .
H36A H 0.6576 0.3526 0.2412 0.063 Uiso 1 1 calc GR . . . .
H36B H 0.6968 0.3949 0.3209 0.063 Uiso 1 1 calc GR . . . .
H36C H 0.7158 0.4015 0.2670 0.063 Uiso 1 1 calc GR . . . .
O10 O 0.7602(4) 0.2634(7) 0.5905(5) 0.094(3) Uiso 0.618(7) 1 d D U P A 1
H10 H 0.7306 0.2553 0.5467 0.141 Uiso 0.618(7) 1 calc GR . P A 1
O9 O 0.9736(5) 0.2322(7) 0.7919(7) 0.138(4) Uiso 0.618(7) 1 d D U P A 1
H9 H 0.9867 0.2278 0.7670 0.207 Uiso 0.618(7) 1 calc GR . P A 1
C39 C 0.9385(4) 0.2957(7) 0.7687(6) 0.067(3) Uiso 0.618(7) 1 d D U P A 1
H39A H 0.9590 0.3402 0.8041 0.101 Uiso 0.618(7) 1 calc GR . P A 1
H39B H 0.9031 0.2814 0.7646 0.101 Uiso 0.618(7) 1 calc GR . P A 1
H39C H 0.9273 0.3126 0.7202 0.101 Uiso 0.618(7) 1 calc GR . P A 1
C40 C 0.8124(5) 0.2477(8) 0.5965(7) 0.092(4) Uiso 0.618(7) 1 d D U P A 1
H40A H 0.8410 0.2911 0.6251 0.138 Uiso 0.618(7) 1 calc GR . P A 1
H40B H 0.8027 0.2456 0.5469 0.138 Uiso 0.618(7) 1 calc GR . P A 1
H40C H 0.8292 0.1957 0.6216 0.138 Uiso 0.618(7) 1 calc GR . P A 1
C40A C 0.7391(15) 0.229(2) 0.5823(19) 0.131(8) Uiso 0.382(7) 1 d . U P A 2
H40D H 0.7613 0.1960 0.5708 0.196 Uiso 0.382(7) 1 calc GR . P A 2
H40E H 0.7083 0.1962 0.5778 0.196 Uiso 0.382(7) 1 calc GR . P A 2
H40F H 0.7657 0.2499 0.6330 0.196 Uiso 0.382(7) 1 calc GR . P A 2
O10A O 0.7119(5) 0.2974(7) 0.5305(6) 0.067(3) Uiso 0.382(7) 1 d . . P A 2
H10A H 0.6928 0.3258 0.5402 0.100 Uiso 0.382(7) 1 calc GR . P A 2
O9A O 0.9309(4) 0.2692(6) 0.7073(5) 0.052(3) Uiso 0.382(7) 1 d D U P A 2
H9A H 0.9518 0.2819 0.7524 0.079 Uiso 0.382(7) 1 calc GR . P A 2
C39A C 0.8709(9) 0.2886(19) 0.6743(16) 0.154(8) Uiso 0.382(7) 1 d D U P A 2
H39D H 0.8565 0.2545 0.6959 0.231 Uiso 0.382(7) 1 calc GR . P A 2
H39E H 0.8471 0.2789 0.6208 0.231 Uiso 0.382(7) 1 calc GR . P A 2
H39F H 0.8679 0.3458 0.6834 0.231 Uiso 0.382(7) 1 calc GR . P A 2
C37 C 0.5657(11) -0.2030(15) 0.3828(14) 0.195(8) Uiso 0.680(14) 1 d D U P B 1
O7 O 0.5566(8) -0.2155(12) 0.3118(11) 0.268(9) Uiso 0.680(14) 1 d D U P B 1
C37A C 0.620(3) -0.209(4) 0.450(4) 0.235(15) Uiso 0.320(14) 1 d D U P B 2
O7A O 0.673(3) -0.260(3) 0.496(3) 0.33(2) Uiso 0.320(14) 1 d D U P B 2
O8 O 0.6685(8) 0.2324(11) 0.8542(11) 0.333(8) Uiso 1 1 d D U . . .
C38 C 0.7258(13) 0.226(2) 0.9370(14) 0.398(13) Uiso 1 1 d D U . . .

loop_
_atom_site_aniso_label
_atom_site_aniso_U_11
_atom_site_aniso_U_22
_atom_site_aniso_U_33
_atom_site_aniso_U_23
_atom_site_aniso_U_13
_atom_site_aniso_U_12
Zn1 0.0181(2) 0.0190(2) 0.0147(2) 0.00059(15) 0.00830(17) -0.00085(15)
Zn2 0.0218(2) 0.0201(2) 0.0160(2) 0.00032(15) 0.01042(18) -0.00106(15)
N1 0.0214(14) 0.0223(16) 0.0211(15) -0.0019(12) 0.0111(13) -0.0004(12)
N2 0.0194(14) 0.0203(15) 0.0206(14) -0.0034(12) 0.0078(12) -0.0015(12)
N3 0.0241(15) 0.0277(17) 0.0173(14) 0.0050(12) 0.0115(13) 0.0044(12)
N4 0.0260(15) 0.0214(15) 0.0164(14) -0.0002(12) 0.0121(12) 0.0005(12)
N5 0.0404(18) 0.0179(15) 0.0254(16) -0.0013(12) 0.0227(15) 0.0004(13)
N6 0.0389(18) 0.0297(18) 0.0258(16) 0.0054(13) 0.0231(15) 0.0037(14)
O1 0.0215(12) 0.0272(14) 0.0190(12) -0.0033(10) 0.0093(10) -0.0047(10)
O2 0.0199(12) 0.0343(15) 0.0188(12) 0.0032(11) 0.0063(11) 0.0006(11)
O3 0.0271(13) 0.0270(14) 0.0183(12) -0.0036(10) 0.0115(11) 0.0043(10)
O4 0.0349(14) 0.0290(14) 0.0209(13) -0.0031(11) 0.0182(12) -0.0041(11)
O5 0.0516(17) 0.0271(15) 0.0273(14) 0.0003(11) 0.0281(14) -0.0041(12)
O6 0.0544(18) 0.0305(15) 0.0320(15) -0.0036(12) 0.0322(14) -0.0059(13)
C1 0.0256(18) 0.0214(18) 0.0215(17) -0.0033(14) 0.0131(15) 0.0006(14)
C2 0.0189(16) 0.0221(18) 0.0186(16) -0.0028(14) 0.0088(14) 0.0015(13)
C3 0.0277(19) 0.0218(19) 0.0234(18) 0.0029(15) 0.0124(16) 0.0020(15)
C4 0.0213(17) 0.0211(18) 0.0247(18) -0.0030(15) 0.0109(15) -0.0062(14)
C5 0.0218(17) 0.0245(19) 0.0220(18) -0.0017(15) 0.0103(15) -0.0016(14)
C6 0.0269(18) 0.0214(18) 0.0215(18) 0.0022(14) 0.0099(16) 0.0005(15)
C7 0.0251(18) 0.0229(19) 0.0217(17) -0.0014(14) 0.0121(15) -0.0023(14)
C8 0.0189(17) 0.0262(19) 0.0192(17) -0.0003(14) 0.0086(14) -0.0020(14)
C9 0.0201(17) 0.0233(19) 0.0244(18) -0.0002(15) 0.0098(15) 0.0015(14)
C10 0.0246(18) 0.0247(19) 0.0264(19) -0.0047(15) 0.0123(16) -0.0029(15)
C11 0.024(2) 0.028(2) 0.045(3) -0.0067(19) 0.0050(19) 0.0028(16)
C12 0.028(2) 0.032(2) 0.051(3) -0.018(2) 0.009(2) -0.0035(18)
C13 0.0331(19) 0.0157(17) 0.0184(17) 0.0016(13) 0.0143(16) 0.0049(14)
C14 0.0323(19) 0.0173(17) 0.0190(17) -0.0010(13) 0.0156(16) -0.0008(14)
C15 0.0286(19) 0.033(2) 0.0197(18) -0.0041(15) 0.0113(16) 0.0002(16)
C16 0.0285(19) 0.040(2) 0.0253(19) -0.0026(17) 0.0171(17) -0.0011(17)
C17 0.0305(19) 0.0222(18) 0.0185(17) -0.0003(14) 0.0142(16) 0.0013(14)
C18 0.0300(19) 0.036(2) 0.0179(17) -0.0030(15) 0.0122(16) -0.0036(16)
C19 0.031(2) 0.037(2) 0.0262(19) -0.0050(17) 0.0195(17) -0.0043(17)
C20 0.0258(18) 0.0252(19) 0.0207(17) -0.0018(14) 0.0142(15) -0.0027(14)
C21 0.0288(18) 0.0251(19) 0.0201(17) -0.0032(15) 0.0148(16) -0.0040(15)
C22 0.0265(18) 0.028(2) 0.0211(18) -0.0024(15) 0.0149(16) -0.0023(15)
C23 0.046(2) 0.037(2) 0.0224(19) 0.0090(17) 0.0238(19) 0.0123(19)
C24 0.039(2) 0.038(2) 0.028(2) 0.0052(17) 0.0222(18) 0.0100(18)
C25 0.0279(18) 0.0249(19) 0.0249(19) 0.0045(15) 0.0165(16) 0.0030(15)
C26 0.037(2) 0.030(2) 0.0265(19) 0.0038(16) 0.0217(18) 0.0008(16)
C27 0.046(2) 0.025(2) 0.034(2) -0.0009(16) 0.029(2) 0.0012(17)
C28 0.053(2) 0.025(2) 0.041(2) 0.0046(17) 0.036(2) 0.0028(18)
C29 0.052(2) 0.032(2) 0.030(2) 0.0024(17) 0.030(2) -0.0024(19)
C30 0.090(4) 0.043(3) 0.037(2) -0.009(2) 0.048(3) -0.017(3)
C31 0.082(3) 0.029(2) 0.041(2) -0.0062(19) 0.045(3) -0.018(2)
C32 0.054(3) 0.027(2) 0.031(2) -0.0009(17) 0.031(2) -0.0024(18)
C33 0.046(2) 0.035(2) 0.034(2) 0.0049(18) 0.030(2) 0.0033(18)
C34 0.050(2) 0.0217(19) 0.0258(19) -0.0025(15) 0.0256(19) -0.0050(17)
C35 0.078(4) 0.072(4) 0.061(3) 0.026(3) 0.061(3) 0.034(3)
C36 0.074(3) 0.025(2) 0.034(2) 0.0032(18) 0.036(2) 0.003(2)

loop_
_atom_type_symbol
_atom_type_description
_atom_type_scat_dispersion_real
_atom_type_scat_dispersion_imag
_atom_type_scat_source
C C 0.0033 0.0016 'International Tables Vol C Tables 4.2.6.8 and 6.1.1.4'
H H 0.0000 0.0000 'International Tables Vol C Tables 4.2.6.8 and 6.1.1.4'
N N 0.0061 0.0033 'International Tables Vol C Tables 4.2.6.8 and 6.1.1.4'
O O 0.0106 0.0060 'International Tables Vol C Tables 4.2.6.8 and 6.1.1.4'
Zn Zn 0.2839 1.4301 'International Tables Vol C Tables 4.2.6.8 and 6.1.1.4'

loop_
_geom_angle_atom_site_label_1
_geom_angle_atom_site_label_2
_geom_angle_atom_site_label_3
_geom_angle
_geom_angle_site_symmetry_1
_geom_angle_site_symmetry_3
N1 Zn1 N4 110.54(12) 8_455 .
N1 Zn1 O1 111.49(12) 8_455 .
O1 Zn1 N4 110.15(11) . .
O3 Zn1 N1 116.28(11) 6_556 8_455
O3 Zn1 N4 110.28(11) 6_556 .
O3 Zn1 O1 97.40(10) 6_556 .
N2 Zn2 N6 111.11(13) 8_455 6_566
N2 Zn2 O2 118.43(12) 8_455 .
O2 Zn2 N6 102.40(12) . 6_566
O5 Zn2 N2 107.78(12) . 8_455
O5 Zn2 N6 116.55(12) . 6_566
O5 Zn2 O2 100.54(12) . .
N2 N1 Zn1 120.1(2) . 8_556
C9 N1 Zn1 131.2(3) . 8_556
C9 N1 N2 108.2(3) . .
N1 N2 Zn2 127.3(2) . 8_556
C10 N2 Zn2 124.9(2) . 8_556
C10 N2 N1 107.8(3) . .
C22 N3 N4 111.9(3) . .
N3 N4 Zn1 118.7(2) . .
C21 N4 Zn1 134.5(2) . .
C21 N4 N3 106.1(3) . .
C34 N5 N6 111.5(3) . .
N5 N6 Zn2 119.2(2) . 6_565
C33 N6 Zn2 132.1(3) . 6_565
C33 N6 N5 106.3(3) . .
C1 O1 Zn1 123.4(2) . .
C1 O2 Zn2 122.3(2) . .
C13 O3 Zn1 115.8(2) . 6
C25 O5 Zn2 126.5(2) . .
O1 C1 O2 123.9(3) . .
O1 C1 C2 118.8(3) . .
O2 C1 C2 117.3(3) . .
C3 C2 C1 120.3(3) . .
C3 C2 C7 119.7(3) . .
C7 C2 C1 119.9(3) . .
C2 C3 C4 120.7(3) . .
C3 C4 C5 120.0(3) . .
C4 C5 C8 120.8(3) . .
C6 C5 C4 119.0(3) . .
C6 C5 C8 120.1(3) . .
C7 C6 C5 120.6(3) . .
C6 C7 C2 119.8(3) . .
C9 C8 C5 129.5(3) . .
C10 C8 C5 125.9(3) . .
C10 C8 C9 104.5(3) . .
N1 C9 C8 109.7(3) . .
N1 C9 C11 121.1(3) . .
C8 C9 C11 129.2(3) . .
N2 C10 C8 109.8(3) . .
N2 C10 C12 120.5(3) . .
C8 C10 C12 129.7(3) . .
O3 C13 C14 115.9(3) . .
O4 C13 O3 124.6(3) . .
O4 C13 C14 119.4(3) . .
C15 C14 C13 120.2(3) . .
C19 C14 C13 120.2(3) . .
C19 C14 C15 119.5(3) . .
C16 C15 C14 119.8(3) . .
C15 C16 C17 121.4(3) . .
C16 C17 C20 120.7(3) . .
C18 C17 C16 118.2(3) . .
C18 C17 C20 121.2(3) . .
C19 C18 C17 120.7(3) . .
C18 C19 C14 120.4(3) . .
C21 C20 C17 126.7(3) . .
C22 C20 C17 127.4(3) . .
C22 C20 C21 105.7(3) . .
N4 C21 C20 109.4(3) . .
N4 C21 C23 121.8(3) . .
C20 C21 C23 128.8(3) . .
N3 C22 C20 106.8(3) . .
N3 C22 C24 122.0(3) . .
C20 C22 C24 131.1(3) . .
O5 C25 C26 114.2(3) . .
O6 C25 O5 125.4(3) . .
O6 C25 C26 120.4(3) . .
C27 C26 C25 120.3(3) . .
C31 C26 C25 120.6(4) . .
C31 C26 C27 119.0(4) . .
C28 C27 C26 119.8(4) . .
C27 C28 C29 121.6(4) . .
C28 C29 C30 118.5(4) . .
C28 C29 C32 121.7(4) . .
C30 C29 C32 119.8(4) . .
C29 C30 C31 120.0(4) . .
C26 C31 C30 121.1(4) . .
C33 C32 C29 127.6(4) . .
C33 C32 C34 106.4(3) . .
C34 C32 C29 125.9(4) . .
N6 C33 C32 109.3(4) . .
N6 C33 C35 121.1(4) . .
C32 C33 C35 129.6(4) . .
N5 C34 C32 106.5(3) . .
N5 C34 C36 121.8(4) . .
C32 C34 C36 131.7(4) . .

loop_
_geom_bond_atom_site_label_1
_geom_bond_atom_site_label_2
_geom_bond_distance
_geom_bond_site_symmetry_2
Zn1 N1 1.970(3) 8_455
Zn1 N4 2.011(3) .
Zn1 O1 1.984(2) .
Zn1 O3 1.940(2) 6_556
Zn2 N2 1.956(3) 8_455
Zn2 N6 1.992(3) 6_566
Zn2 O2 1.959(2) .
Zn2 O5 1.921(3) .
N1 Zn1 1.970(3) 8_556
N1 N2 1.373(4) .
N1 C9 1.339(5) .
N2 Zn2 1.956(3) 8_556
N2 C10 1.343(5) .
N3 N4 1.355(4) .
N3 C22 1.344(5) .
N4 C21 1.346(4) .
N5 N6 1.359(4) .
N5 C34 1.339(5) .
N6 Zn2 1.992(3) 6_565
N6 C33 1.348(5) .
O1 C1 1.253(4) .
O2 C1 1.256(4) .
O3 Zn1 1.940(2) 6
O3 C13 1.289(4) .
O4 C13 1.241(4) .
O5 C25 1.276(4) .
O6 C25 1.232(5) .
C1 C2 1.496(5) .
C2 C3 1.383(5) .
C2 C7 1.400(5) .
C3 C4 1.388(5) .
C4 C5 1.406(5) .
C5 C6 1.397(5) .
C5 C8 1.475(5) .
C6 C7 1.390(5) .
C8 C9 1.392(5) .
C8 C10 1.391(5) .
C9 C11 1.493(5) .
C10 C12 1.504(5) .
C13 C14 1.513(5) .
C14 C15 1.392(5) .
C14 C19 1.388(5) .
C15 C16 1.379(5) .
C16 C17 1.399(5) .
C17 C18 1.392(5) .
C17 C20 1.488(5) .
C18 C19 1.386(5) .
C20 C21 1.413(5) .
C20 C22 1.386(5) .
C21 C23 1.490(5) .
C22 C24 1.494(5) .
C25 C26 1.499(5) .
C26 C27 1.391(5) .
C26 C31 1.378(6) .
C27 C28 1.379(5) .
C28 C29 1.387(6) .
C29 C30 1.388(6) .
C29 C32 1.485(5) .
C30 C31 1.390(6) .
C32 C33 1.392(6) .
C32 C34 1.392(6) .
C33 C35 1.489(6) .
C34 C36 1.483(6) .
O10 C40 1.427(11) .
O9 C39 1.319(12) .
C40A O10A 1.47(3) .
O9A C39A 1.427(17) .
C37 O7 1.474(16) .
C37A O7A 1.47(2) .
O8 C38 1.584(18) .
